data_2023296
loop_
_publ_author_name
'Mukda, Benjamin A.'
'Dickie, Diane A.'
'Turnbull, Mark M.'

_publ_section_title
;
 Salts of 2-amino-5-iodopyridinium
;
_journal_issue 11
_journal_name_full 'Acta Crystallographica Section E Crystallographic Communications'
_journal_page_first 1230
_journal_page_last 1234
_journal_paper_doi 10.1107/S2056989024010259
_journal_volume 80
_journal_year 2024
_chemical_formula_iupac 'C5 H6 I N2 +, Br -'
_chemical_formula_moiety 'C5 H6 I N2 +, Br -'
_chemical_formula_sum 'C5 H6 Br I N2'
_chemical_formula_weight 300.93
_chemical_name_systematic
;
2-Amino-5-iodopyridinium bromide
;
_space_group_crystal_system triclinic
_space_group_IT_number 2
_space_group_name_Hall '-P 1'
_space_group_name_H-M_alt 'P -1'
_atom_sites_solution_hydrogens mixed
_atom_sites_solution_primary direct
_atom_sites_solution_secondary difmap
_audit_creation_method SHELXL-2019/3
_cell_angle_alpha 93.3762(12)
_cell_angle_beta 104.1108(11)
_cell_angle_gamma 96.4297(12)
_cell_formula_units_Z 2
_cell_length_a 5.2152(2)
_cell_length_b 7.8039(3)
_cell_length_c 10.1294(4)
_cell_measurement_reflns_used 9950
_cell_measurement_temperature 100(2)
_cell_measurement_theta_max 30.51
_cell_measurement_theta_min 2.64
_cell_volume 395.71(3)
_computing_cell_refinement
;
SAINT V8.40B (Bruker, 2022)
;
_computing_data_collection
;
Bruker Instrument Service v8.5.0.27 & APEX4 v2022.10-1 (Bruker, 2022)
;
_computing_data_reduction
;
SAINT 8.40B (Bruker, 2022)
;
_computing_structure_refinement
;
<i>SHELXL2019/2</i> (Sheldrick, 2015)
;
_computing_structure_solution
;
SHELXS2014 (Sheldrick 2008)
;
_diffrn_ambient_temperature 100(2)
_diffrn_detector CPAD
_diffrn_measured_fraction_theta_full 0.997
_diffrn_measured_fraction_theta_max 0.997
_diffrn_measurement_device 'Kappa four-circle diffractometer'
_diffrn_measurement_device_type 'Bruker D8 VENTURE dual wavelength Mo/Cu'
_diffrn_measurement_method '\f and \w scans'
_diffrn_radiation_monochromator 'HELIOS double bounce multilayer mirror'
_diffrn_radiation_probe x-ray
_diffrn_radiation_type MoK\a
_diffrn_radiation_wavelength 0.71073
_diffrn_reflns_av_R_equivalents 0.0249
_diffrn_reflns_av_unetI/netI 0.0199
_diffrn_reflns_limit_h_max 7
_diffrn_reflns_limit_h_min -7
_diffrn_reflns_limit_k_max 11
_diffrn_reflns_limit_k_min -11
_diffrn_reflns_limit_l_max 13
_diffrn_reflns_limit_l_min -14
_diffrn_reflns_number 13418
_diffrn_reflns_theta_full 25.242
_diffrn_reflns_theta_max 30.506
_diffrn_reflns_theta_min 2.081
_diffrn_source 'microfocus sealed X-ray tube'
_exptl_absorpt_coefficient_mu 9.012
_exptl_absorpt_correction_T_max 0.7461
_exptl_absorpt_correction_T_min 0.6046
_exptl_absorpt_correction_type multi-scan
_exptl_absorpt_process_details
;
(SADABS; Krause <i>et al.</i>,  2015)
;
_exptl_crystal_colour yellow
_exptl_crystal_density_diffrn 2.526
_exptl_crystal_density_method 'not measured'
_exptl_crystal_description block
_exptl_crystal_F_000 276
_exptl_crystal_size_max 0.241
_exptl_crystal_size_mid 0.205
_exptl_crystal_size_min 0.076
_refine_diff_density_max 0.482
_refine_diff_density_min -0.501
_refine_ls_extinction_method none
_refine_ls_goodness_of_fit_ref 1.106
_refine_ls_hydrogen_treatment mixed
_refine_ls_matrix_type full
_refine_ls_number_parameters 91
_refine_ls_number_reflns 2412
_refine_ls_number_restraints 0
_refine_ls_restrained_S_all 1.106
_refine_ls_R_factor_all 0.0129
_refine_ls_R_factor_gt 0.0124
_refine_ls_shift/su_max 0.002
_refine_ls_shift/su_mean 0.000
_refine_ls_structure_factor_coef Fsqd
_refine_ls_weighting_details 'w=1/[\s^2^(Fo^2^)+0.2575P] where P=(Fo^2^+2Fc^2^)/3'
_refine_ls_weighting_scheme calc
_refine_ls_wR_factor_gt 0.0287
_refine_ls_wR_factor_ref 0.0289
_reflns_number_gt 2346
_reflns_number_total 2412
_reflns_threshold_expression 'I > 2\s(I)'
_cod_data_source_file zn2039.cif
_cod_data_source_block 1
_cod_database_code 2023296
_shelx_space_group_comment
;
The symmetry employed for this shelxl refinement is uniquely defined
by the following loop, which should always be used as a source of
symmetry information in preference to the above space-group names.
They are only intended as comments.
;
_shelx_estimated_absorpt_t_min 0.220
_shelx_estimated_absorpt_t_max 0.548

loop_
_space_group_symop_operation_xyz
'x, y, z'
'-x, -y, -z'

loop_
_atom_site_type_symbol
_atom_site_label
_atom_site_fract_x
_atom_site_fract_y
_atom_site_fract_z
_atom_site_U_iso_or_equiv
_atom_site_adp_type
_atom_site_calc_flag
_atom_site_occupancy
_atom_site_disorder_assembly
_atom_site_disorder_group
N N11 0.5947(2) 0.68193(15) 0.18178(12) 0.0141(2) Uani d 1 . .
H H11 0.482(4) 0.603(3) 0.145(2) 0.017 Uiso d 1 . .
C C12 0.5464(3) 0.84605(17) 0.16387(13) 0.0128(2) Uani d 1 . .
N N12 0.3196(2) 0.87844(17) 0.08228(13) 0.0164(2) Uani d 1 . .
H H12A 0.197(4) 0.801(3) 0.034(2) 0.020 Uiso d 1 . .
H H12B 0.292(4) 0.983(3) 0.081(2) 0.020 Uiso d 1 . .
C C13 0.7459(3) 0.98060(17) 0.23485(14) 0.0141(2) Uani d 1 . .
H H13 0.722951 1.097926 0.221414 0.017 Uiso calc 1 . .
C C14 0.9711(3) 0.94205(17) 0.32251(14) 0.0146(2) Uani d 1 . .
H H14 1.103592 1.032609 0.371018 0.017 Uiso calc 1 . .
I I15 1.33221(2) 0.70519(2) 0.48691(2) 0.01678(3) Uani d 1 . .
C C15 1.0075(3) 0.76766(17) 0.34127(13) 0.0140(2) Uani d 1 . .
C C16 0.8176(3) 0.64035(18) 0.26754(14) 0.0149(2) Uani d 1 . .
H H16 0.841544 0.522265 0.276282 0.018 Uiso calc 1 . .
Br Br1 0.23627(3) 0.31109(2) 0.14445(2) 0.01608(4) Uani d 1 . .

loop_
_atom_site_aniso_label
_atom_site_aniso_U_11
_atom_site_aniso_U_22
_atom_site_aniso_U_33
_atom_site_aniso_U_12
_atom_site_aniso_U_13
_atom_site_aniso_U_23
N11 0.0168(5) 0.0103(5) 0.0141(5) -0.0016(4) 0.0035(4) -0.0002(4)
C12 0.0149(6) 0.0121(5) 0.0118(5) 0.0003(4) 0.0051(4) 0.0005(4)
N12 0.0150(5) 0.0149(5) 0.0171(5) 0.0000(4) 0.0008(4) 0.0008(4)
C13 0.0167(6) 0.0106(5) 0.0145(6) 0.0010(4) 0.0029(5) 0.0020(4)
C14 0.0149(6) 0.0127(6) 0.0147(6) -0.0005(4) 0.0023(5) 0.0007(5)
I15 0.01575(5) 0.01769(5) 0.01789(5) 0.00603(3) 0.00364(3) 0.00494(3)
C15 0.0154(6) 0.0144(6) 0.0136(6) 0.0035(5) 0.0053(5) 0.0033(5)
C16 0.0193(6) 0.0125(6) 0.0145(6) 0.0029(5) 0.0063(5) 0.0029(5)
Br1 0.01538(6) 0.01065(6) 0.01964(7) -0.00109(4) 0.00095(5) 0.00055(5)

loop_
_atom_type_symbol
_atom_type_description
_atom_type_scat_dispersion_real
_atom_type_scat_dispersion_imag
_atom_type_scat_source
C C 0.0033 0.0016 'International Tables Vol C Tables 4.2.6.8 and 6.1.1.4'
H H 0.0000 0.0000 'International Tables Vol C Tables 4.2.6.8 and 6.1.1.4'
N N 0.0061 0.0033 'International Tables Vol C Tables 4.2.6.8 and 6.1.1.4'
Br Br -0.2901 2.4595 'International Tables Vol C Tables 4.2.6.8 and 6.1.1.4'
I I -0.4742 1.8119 'International Tables Vol C Tables 4.2.6.8 and 6.1.1.4'

loop_
_geom_angle_atom_site_label_1
_geom_angle_atom_site_label_2
_geom_angle_atom_site_label_3
_geom_angle_site_symmetry_1
_geom_angle_site_symmetry_3
_geom_angle
_geom_angle_publ_flag
C12 N11 C16 . . 123.45(12) ?
C12 N11 H11 . . 119.3(14) ?
C16 N11 H11 . . 117.1(14) ?
N12 C12 N11 . . 120.62(13) ?
N12 C12 C13 . . 121.90(12) ?
N11 C12 C13 . . 117.49(12) ?
C12 N12 H12A . . 124.8(13) ?
C12 N12 H12B . . 116.8(14) ?
H12A N12 H12B . . 118.3(19) ?
C14 C13 C12 . . 120.10(12) ?
C14 C13 H13 . . 120.0 ?
C12 C13 H13 . . 120.0 ?
C13 C14 C15 . . 120.09(12) ?
C13 C14 H14 . . 120.0 ?
C15 C14 H14 . . 120.0 ?
C16 C15 C14 . . 118.68(13) ?
C16 C15 I15 . . 120.29(10) ?
C14 C15 I15 . . 120.93(10) ?
N11 C16 C15 . . 120.10(12) ?
N11 C16 H16 . . 119.9 ?
C15 C16 H16 . . 119.9 ?

loop_
_geom_bond_atom_site_label_1
_geom_bond_atom_site_label_2
_geom_bond_site_symmetry_2
_geom_bond_distance
_geom_bond_publ_flag
N11 C12 . 1.3469(17) ?
N11 C16 . 1.3553(18) ?
N11 H11 . 0.80(2) ?
C12 N12 . 1.3271(18) ?
C12 C13 . 1.4155(18) ?
N12 H12A . 0.86(2) ?
N12 H12B . 0.85(2) ?
C13 C14 . 1.3638(19) ?
C13 H13 . 0.9500 ?
C14 C15 . 1.4125(18) ?
C14 H14 . 0.9500 ?
I15 C15 . 2.0815(14) ?
C15 C16 . 1.3628(19) ?
C16 H16 . 0.9500 ?

loop_
_geom_hbond_atom_site_label_D
_geom_hbond_atom_site_label_H
_geom_hbond_atom_site_label_A
_geom_hbond_site_symmetry_A
_geom_hbond_distance_DH
_geom_hbond_distance_HA
_geom_hbond_distance_DA
_geom_hbond_angle_DHA
_geom_hbond_publ_flag
N11 H11 Br1 . 0.80(2) 2.49(2) 3.2136(12) 150.8(18) yes
N12 H12A Br1 2_565 0.86(2) 2.55(2) 3.3556(12) 155.5(17) yes
N12 H12B Br1 1_565 0.85(2) 2.67(2) 3.4924(13) 165.5(18) yes

loop_
_geom_torsion_atom_site_label_1
_geom_torsion_atom_site_label_2
_geom_torsion_atom_site_label_3
_geom_torsion_atom_site_label_4
_geom_torsion_site_symmetry_1
_geom_torsion_site_symmetry_2
_geom_torsion_site_symmetry_3
_geom_torsion_site_symmetry_4
_geom_torsion
_geom_torsion_publ_flag
C16 N11 C12 N12 . . . . -177.42(13) ?
C16 N11 C12 C13 . . . . 2.67(19) ?
N12 C12 C13 C14 . . . . 177.04(13) ?
N11 C12 C13 C14 . . . . -3.05(19) ?
C12 C13 C14 C15 . . . . 0.9(2) ?
C13 C14 C15 C16 . . . . 1.8(2) ?
C13 C14 C15 I15 . . . . -174.50(10) ?
C12 N11 C16 C15 . . . . 0.0(2) ?
C14 C15 C16 N11 . . . . -2.25(19) ?
I15 C15 C16 N11 . . . . 174.05(10) ?
